data_4084230
loop_
_publ_author_name
'Sriram, Madhavi'
'Zhu, Yuyang'
'Camp, Andrew M.'
'Day, Cynthia S.'
'Jones, Amanda C.'

_publ_section_title
;
 Structure and Dynamic Behavior of Phosphine Gold(I)-Coordinated Enamines:
 Characterization of \a-Metalated Iminium Ions
;
_journal_issue 16
_journal_name_full Organometallics
_journal_page_first 4157
_journal_paper_doi 10.1021/om500670z
_journal_volume 33
_journal_year 2014
_chemical_formula_sum 'C30 H44 Au F6 N P Sb'
_chemical_formula_weight 882.35
_chemical_name_systematic
; 
 ? 
;
_space_group_IT_number 14
_symmetry_cell_setting monoclinic
_symmetry_space_group_name_Hall '-P 2yn'
_symmetry_space_group_name_H-M 'P 1 21/n 1'
_atom_sites_solution_hydrogens geom
_atom_sites_solution_primary direct
_atom_sites_solution_secondary difmap
_audit_creation_method SHELXTL
_cell_angle_alpha 90.00
_cell_angle_beta 90.5620(10)
_cell_angle_gamma 90.00
_cell_formula_units_Z 4
_cell_length_a 10.3295(6)
_cell_length_b 19.7638(12)
_cell_length_c 15.5590(9)
_cell_measurement_reflns_used 9824
_cell_measurement_temperature 153(2)
_cell_measurement_theta_max 30.05
_cell_measurement_theta_min 3.67
_cell_volume 3176.2(3)
_computing_cell_refinement 'Bruker SAINT'
_computing_data_collection 'Bruker SMART'
_computing_data_reduction 'Bruker SAINT'
_computing_molecular_graphics 'Bruker APEX2'
_computing_publication_material 'Bruker APEX2'
_computing_structure_refinement 'Bruker APEX2'
_computing_structure_solution 'Bruker APEX2'
_diffrn_ambient_temperature 153(2)
_diffrn_measured_fraction_theta_full 0.996
_diffrn_measured_fraction_theta_max 0.996
_diffrn_measurement_device_type 'Bruker APEX CCD'
_diffrn_measurement_method '\f and \w scans'
_diffrn_radiation_monochromator graphite
_diffrn_radiation_source 'fine-focus sealed tube'
_diffrn_radiation_type MoK\a
_diffrn_radiation_wavelength 0.71073
_diffrn_reflns_av_R_equivalents 0.0384
_diffrn_reflns_av_sigmaI/netI 0.0283
_diffrn_reflns_limit_h_max 14
_diffrn_reflns_limit_h_min -14
_diffrn_reflns_limit_k_max 27
_diffrn_reflns_limit_k_min -27
_diffrn_reflns_limit_l_max 21
_diffrn_reflns_limit_l_min -21
_diffrn_reflns_number 45816
_diffrn_reflns_theta_full 30.08
_diffrn_reflns_theta_max 30.08
_diffrn_reflns_theta_min 3.67
_exptl_absorpt_coefficient_mu 5.570
_exptl_absorpt_correction_T_max 0.7310
_exptl_absorpt_correction_T_min 0.3875
_exptl_absorpt_correction_type multi-scan
_exptl_absorpt_process_details
; 
 Data were corrected for scaling and absorption effects 
 using the multi-scan technique (SADABS). The ratio of 
 minimum to maximum apparent transmission was 0.762. The 
 calculated minimum and maximum transmission 
 coefficients (based on crystal size) are 0.3875 and 0.7310. 
;
_exptl_crystal_colour colourless
_exptl_crystal_density_diffrn 1.845
_exptl_crystal_density_method 'not measured'
_exptl_crystal_description chunk
_exptl_crystal_F_000 1720
_exptl_crystal_size_max 0.21
_exptl_crystal_size_mid 0.15
_exptl_crystal_size_min 0.06
_refine_diff_density_max 8.661
_refine_diff_density_min -1.119
_refine_diff_density_rms 0.152
_refine_ls_extinction_method none
_refine_ls_goodness_of_fit_ref 1.046
_refine_ls_hydrogen_treatment mixed
_refine_ls_matrix_type full
_refine_ls_number_parameters 367
_refine_ls_number_reflns 9302
_refine_ls_number_restraints 0
_refine_ls_restrained_S_all 1.046
_refine_ls_R_factor_all 0.0435
_refine_ls_R_factor_gt 0.0381
_refine_ls_shift/su_max 0.001
_refine_ls_shift/su_mean 0.000
_refine_ls_structure_factor_coef Fsqd
_refine_ls_weighting_details 'calc w=1/[\s^2^(Fo^2^)+(0.0428P)^2^+13.0919P] where P=(Fo^2^+2Fc^2^)/3'
_refine_ls_weighting_scheme calc
_refine_ls_wR_factor_gt 0.0915
_refine_ls_wR_factor_ref 0.0947
_reflns_number_gt 8325
_reflns_number_total 9302
_reflns_threshold_expression >2sigma(I)
_cod_data_source_file om500670z_si_003.cif
_cod_data_source_block a69t_5
_cod_depositor_comments
;
The following automatic conversions were performed:

'_symmetry_cell_setting' value 'Monoclinic' changed to 'monoclinic'
according to
/usr/data/users/saulius/crontab/automatic-downloads/rss-feeds/ACS/lib/dictionaries/cif_core.dic
dictionary named 'cif_core.dic' version 2.4.2 from 2011-04-26.

Automatic conversion script
Id: cif_fix_values 2281 2013-09-26 08:29:07Z andrius 

 Adding full bibliography for 4084228--4084232.cif.
;
_cod_original_sg_symbol_H-M P2(1)/n
_cod_database_code 4084230
_computing_data_scaling 'SADABS V2008/1 (Bruker AXS)'

loop_
_symmetry_equiv_pos_as_xyz
'x, y, z'
'-x+1/2, y+1/2, -z+1/2'
'-x, -y, -z'
'x-1/2, -y-1/2, z-1/2'

loop_
_atom_site_label
_atom_site_type_symbol
_atom_site_fract_x
_atom_site_fract_y
_atom_site_fract_z
_atom_site_U_iso_or_equiv
_atom_site_adp_type
_atom_site_occupancy
_atom_site_symmetry_multiplicity
_atom_site_calc_flag
_atom_site_refinement_flags
Au1 Au 0.351956(15) 0.189265(8) 0.377371(10) 0.02355(5) Uani 1 1 d .
P1 P 0.19184(10) 0.11491(5) 0.33960(7) 0.02108(19) Uani 1 1 d .
N1 N 0.3246(4) 0.33825(19) 0.4684(2) 0.0277(7) Uani 1 1 d .
C1 C 0.2277(4) 0.0301(2) 0.3880(3) 0.0275(8) Uani 1 1 d .
C2 C 0.3635(5) 0.0106(3) 0.3585(4) 0.0387(11) Uani 1 1 d .
H2A H 0.3894 -0.0320 0.3858 0.058 Uiso 1 1 calc R
H2B H 0.4248 0.0463 0.3749 0.058 Uiso 1 1 calc R
H2C H 0.3632 0.0051 0.2959 0.058 Uiso 1 1 calc R
C3 C 0.2312(5) 0.0369(3) 0.4863(3) 0.0359(10) Uani 1 1 d .
H3A H 0.2635 -0.0053 0.5118 0.054 Uiso 1 1 calc R
H3B H 0.1437 0.0460 0.5072 0.054 Uiso 1 1 calc R
H3C H 0.2886 0.0743 0.5027 0.054 Uiso 1 1 calc R
C4 C 0.1351(5) -0.0268(2) 0.3608(3) 0.0350(10) Uani 1 1 d .
H4A H 0.1619 -0.0692 0.3883 0.052 Uiso 1 1 calc R
H4B H 0.1374 -0.0321 0.2982 0.052 Uiso 1 1 calc R
H4C H 0.0469 -0.0154 0.3784 0.052 Uiso 1 1 calc R
C5 C 0.0348(4) 0.1529(2) 0.3800(3) 0.0264(8) Uani 1 1 d .
C6 C 0.0623(5) 0.1881(3) 0.4663(3) 0.0358(10) Uani 1 1 d .
H6A H -0.0173 0.2091 0.4871 0.054 Uiso 1 1 calc R
H6B H 0.1287 0.2229 0.4584 0.054 Uiso 1 1 calc R
H6C H 0.0931 0.1547 0.5082 0.054 Uiso 1 1 calc R
C7 C -0.0050(5) 0.2076(3) 0.3153(3) 0.0369(10) Uani 1 1 d .
H7A H -0.0761 0.2344 0.3389 0.055 Uiso 1 1 calc R
H7B H -0.0335 0.1862 0.2615 0.055 Uiso 1 1 calc R
H7C H 0.0691 0.2372 0.3041 0.055 Uiso 1 1 calc R
C8 C -0.0766(5) 0.1032(3) 0.3939(4) 0.0391(11) Uani 1 1 d .
H8A H -0.1523 0.1278 0.4151 0.059 Uiso 1 1 calc R
H8B H -0.0503 0.0690 0.4362 0.059 Uiso 1 1 calc R
H8C H -0.0987 0.0811 0.3394 0.059 Uiso 1 1 calc R
C9 C 0.1731(4) 0.1016(2) 0.2230(3) 0.0219(7) Uani 1 1 d .
C10 C 0.2637(4) 0.1263(2) 0.1632(3) 0.0222(7) Uani 1 1 d .
C11 C 0.2367(4) 0.1178(2) 0.0750(3) 0.0276(8) Uani 1 1 d .
H11 H 0.2971 0.1340 0.0342 0.033 Uiso 1 1 calc R
C12 C 0.1245(5) 0.0867(2) 0.0463(3) 0.0304(9) Uani 1 1 d .
H12 H 0.1077 0.0824 -0.0136 0.036 Uiso 1 1 calc R
C13 C 0.0369(5) 0.0617(2) 0.1047(3) 0.0301(9) Uani 1 1 d .
H13 H -0.0397 0.0398 0.0851 0.036 Uiso 1 1 calc R
C14 C 0.0609(4) 0.0687(2) 0.1921(3) 0.0263(8) Uani 1 1 d .
H14 H 0.0005 0.0510 0.2319 0.032 Uiso 1 1 calc R
C15 C 0.3866(4) 0.1622(2) 0.1847(3) 0.0239(8) Uani 1 1 d .
C16 C 0.3950(4) 0.2322(2) 0.1751(3) 0.0283(8) Uani 1 1 d .
H16 H 0.3213 0.2571 0.1563 0.034 Uiso 1 1 calc R
C17 C 0.5107(5) 0.2659(2) 0.1927(3) 0.0318(9) Uani 1 1 d .
H17 H 0.5152 0.3136 0.1859 0.038 Uiso 1 1 calc R
C18 C 0.6190(4) 0.2306(3) 0.2201(3) 0.0322(9) Uani 1 1 d .
H18 H 0.6973 0.2538 0.2328 0.039 Uiso 1 1 calc R
C19 C 0.6121(4) 0.1603(3) 0.2289(3) 0.0336(10) Uani 1 1 d .
H19 H 0.6863 0.1356 0.2471 0.040 Uiso 1 1 calc R
C20 C 0.4970(4) 0.1265(2) 0.2109(3) 0.0284(8) Uani 1 1 d .
H20 H 0.4933 0.0787 0.2166 0.034 Uiso 1 1 calc R
C21 C 0.4058(4) 0.2885(2) 0.4871(3) 0.0244(8) Uani 1 1 d .
C22 C 0.4922(4) 0.2605(2) 0.4257(3) 0.0262(8) Uani 1 1 d .
H22 H 0.5151 0.2946 0.3809 0.031 Uiso 1 1 calc R
C23 C 0.6115(4) 0.2233(2) 0.4580(3) 0.0314(9) Uani 1 1 d .
H23A H 0.6800 0.2566 0.4723 0.038 Uiso 1 1 calc R
H23B H 0.6444 0.1937 0.4118 0.038 Uiso 1 1 calc R
C24 C 0.5839(5) 0.1806(3) 0.5369(4) 0.0371(11) Uani 1 1 d .
H24A H 0.6654 0.1603 0.5589 0.045 Uiso 1 1 calc R
H24B H 0.5239 0.1434 0.5213 0.045 Uiso 1 1 calc R
C25 C 0.5232(5) 0.2248(3) 0.6068(3) 0.0344(10) Uani 1 1 d .
H25A H 0.5049 0.1964 0.6577 0.041 Uiso 1 1 calc R
H25B H 0.5860 0.2600 0.6245 0.041 Uiso 1 1 calc R
C26 C 0.3981(5) 0.2587(2) 0.5767(3) 0.0302(9) Uani 1 1 d .
H26A H 0.3272 0.2250 0.5778 0.036 Uiso 1 1 calc R
H26B H 0.3760 0.2952 0.6177 0.036 Uiso 1 1 calc R
C27 C 0.2150(5) 0.3611(3) 0.5230(4) 0.0369(11) Uani 1 1 d .
H27A H 0.2448 0.3939 0.5671 0.044 Uiso 1 1 calc R
H27B H 0.1733 0.3223 0.5519 0.044 Uiso 1 1 calc R
C28 C 0.1230(5) 0.3943(3) 0.4593(4) 0.0452(13) Uani 1 1 d .
H28A H 0.0719 0.4304 0.4870 0.054 Uiso 1 1 calc R
H28B H 0.0631 0.3606 0.4336 0.054 Uiso 1 1 calc R
C29 C 0.2129(5) 0.4232(3) 0.3921(5) 0.0499(15) Uani 1 1 d .
H29A H 0.2521 0.4662 0.4122 0.060 Uiso 1 1 calc R
H29B H 0.1661 0.4314 0.3373 0.060 Uiso 1 1 calc R
C30 C 0.3155(5) 0.3688(3) 0.3816(3) 0.0369(11) Uani 1 1 d .
H30A H 0.2885 0.3349 0.3382 0.044 Uiso 1 1 calc R
H30B H 0.3994 0.3887 0.3645 0.044 Uiso 1 1 calc R
Sb1 Sb 0.21765(3) 0.572991(15) 0.71747(2) 0.02888(7) Uani 1 1 d .
F1 F 0.2257(6) 0.4945(2) 0.7834(3) 0.0850(16) Uani 1 1 d .
F2 F 0.0407(4) 0.5751(3) 0.7313(3) 0.0854(16) Uani 1 1 d .
F3 F 0.2108(4) 0.65136(18) 0.6506(3) 0.0590(10) Uani 1 1 d .
F4 F 0.1978(6) 0.5212(2) 0.6184(3) 0.0870(16) Uani 1 1 d .
F5 F 0.2405(4) 0.6251(2) 0.8167(2) 0.0610(10) Uani 1 1 d .
F6 F 0.3967(4) 0.5731(3) 0.7022(4) 0.0845(15) Uani 1 1 d .

loop_
_atom_site_aniso_label
_atom_site_aniso_U_11
_atom_site_aniso_U_22
_atom_site_aniso_U_33
_atom_site_aniso_U_23
_atom_site_aniso_U_13
_atom_site_aniso_U_12
Au1 0.02311(8) 0.02571(8) 0.02187(8) -0.00270(5) 0.00205(5) -0.00447(5)
P1 0.0217(4) 0.0224(5) 0.0192(4) -0.0009(3) 0.0020(3) -0.0041(4)
N1 0.0263(17) 0.0268(18) 0.0301(19) -0.0027(14) 0.0006(14) -0.0004(14)
C1 0.031(2) 0.0246(19) 0.027(2) 0.0046(15) 0.0035(16) -0.0018(16)
C2 0.038(3) 0.034(2) 0.044(3) 0.009(2) 0.006(2) 0.006(2)
C3 0.041(3) 0.040(3) 0.028(2) 0.0078(19) 0.0009(19) -0.007(2)
C4 0.041(3) 0.025(2) 0.038(3) 0.0056(18) 0.001(2) -0.0065(19)
C5 0.0265(19) 0.026(2) 0.026(2) -0.0018(15) 0.0040(15) 0.0018(15)
C6 0.037(2) 0.043(3) 0.027(2) -0.0100(19) 0.0073(18) 0.001(2)
C7 0.040(3) 0.035(2) 0.036(3) 0.0009(19) 0.001(2) 0.010(2)
C8 0.024(2) 0.047(3) 0.046(3) -0.004(2) 0.0117(19) -0.004(2)
C9 0.0224(18) 0.0214(18) 0.0220(18) -0.0011(14) 0.0007(14) -0.0007(14)
C10 0.0254(18) 0.0194(17) 0.0219(18) -0.0007(13) 0.0046(14) 0.0024(14)
C11 0.034(2) 0.028(2) 0.0213(19) 0.0005(15) 0.0057(16) -0.0007(17)
C12 0.040(2) 0.030(2) 0.0215(19) -0.0039(16) -0.0028(17) 0.0032(18)
C13 0.031(2) 0.029(2) 0.031(2) -0.0065(17) -0.0064(17) 0.0000(17)
C14 0.0250(19) 0.028(2) 0.026(2) -0.0020(15) -0.0003(15) -0.0038(15)
C15 0.0238(18) 0.0260(19) 0.0220(18) 0.0010(15) 0.0059(14) -0.0033(15)
C16 0.029(2) 0.028(2) 0.028(2) 0.0040(16) 0.0025(16) -0.0020(16)
C17 0.035(2) 0.029(2) 0.031(2) -0.0001(17) 0.0054(18) -0.0079(18)
C18 0.027(2) 0.041(3) 0.029(2) -0.0015(18) 0.0051(17) -0.0082(18)
C19 0.023(2) 0.040(3) 0.038(2) 0.003(2) 0.0044(17) 0.0002(18)
C20 0.0248(19) 0.028(2) 0.032(2) 0.0011(16) 0.0049(16) 0.0004(16)
C21 0.0251(19) 0.0244(19) 0.0238(19) -0.0022(15) -0.0026(15) -0.0053(15)
C22 0.0242(19) 0.028(2) 0.027(2) 0.0014(16) 0.0001(15) -0.0043(15)
C23 0.024(2) 0.034(2) 0.036(2) -0.0059(18) -0.0001(17) -0.0020(17)
C24 0.036(2) 0.032(2) 0.042(3) 0.002(2) -0.009(2) -0.0001(19)
C25 0.036(2) 0.036(2) 0.032(2) 0.0030(19) -0.0078(19) -0.0049(19)
C26 0.031(2) 0.034(2) 0.025(2) -0.0011(17) -0.0005(16) -0.0028(18)
C27 0.031(2) 0.035(2) 0.044(3) -0.013(2) 0.004(2) 0.0034(19)
C28 0.033(3) 0.034(3) 0.069(4) 0.003(2) 0.001(2) 0.002(2)
C29 0.035(3) 0.039(3) 0.076(4) 0.023(3) -0.005(3) 0.000(2)
C30 0.031(2) 0.033(2) 0.046(3) 0.014(2) -0.001(2) -0.0051(19)
Sb1 0.02661(14) 0.02365(14) 0.03639(16) 0.00118(11) 0.00121(11) -0.00136(10)
F1 0.127(4) 0.037(2) 0.091(3) 0.027(2) -0.036(3) -0.011(2)
F2 0.0266(17) 0.134(5) 0.096(4) 0.028(3) 0.0034(19) -0.013(2)
F3 0.081(3) 0.0399(18) 0.056(2) 0.0184(16) 0.0030(19) -0.0023(18)
F4 0.144(5) 0.059(3) 0.058(3) -0.022(2) 0.003(3) -0.030(3)
F5 0.088(3) 0.052(2) 0.043(2) -0.0093(16) 0.0061(19) -0.020(2)
F6 0.0291(18) 0.094(3) 0.131(4) -0.006(3) 0.015(2) 0.017(2)

loop_
_atom_type_symbol
_atom_type_description
_atom_type_scat_dispersion_real
_atom_type_scat_dispersion_imag
_atom_type_scat_source
C C 0.0033 0.0016 'International Tables Vol C Tables 4.2.6.8 and 6.1.1.4'
H H 0.0000 0.0000 'International Tables Vol C Tables 4.2.6.8 and 6.1.1.4'
N N 0.0061 0.0033 'International Tables Vol C Tables 4.2.6.8 and 6.1.1.4'
F F 0.0171 0.0103 'International Tables Vol C Tables 4.2.6.8 and 6.1.1.4'
P P 0.1023 0.0942 'International Tables Vol C Tables 4.2.6.8 and 6.1.1.4'
Sb Sb -0.5866 1.5461 'International Tables Vol C Tables 4.2.6.8 and 6.1.1.4'
Au Au -2.0133 8.8022 'International Tables Vol C Tables 4.2.6.8 and 6.1.1.4'

loop_
_geom_angle_atom_site_label_1
_geom_angle_atom_site_label_2
_geom_angle_atom_site_label_3
_geom_angle
C22 Au1 P1 173.89(12)
C22 Au1 C21 32.36(15)
P1 Au1 C21 141.90(10)
C9 P1 C1 106.67(19)
C9 P1 C5 107.49(19)
C1 P1 C5 112.7(2)
C9 P1 Au1 114.47(13)
C1 P1 Au1 109.41(15)
C5 P1 Au1 106.20(14)
C21 N1 C30 122.5(4)
C21 N1 C27 125.7(4)
C30 N1 C27 110.7(4)
C2 C1 C4 107.7(4)
C2 C1 C3 108.0(4)
C4 C1 C3 110.4(4)
C2 C1 P1 106.4(3)
C4 C1 P1 115.1(3)
C3 C1 P1 109.0(3)
C1 C2 H2A 109.5
C1 C2 H2B 109.5
H2A C2 H2B 109.5
C1 C2 H2C 109.5
H2A C2 H2C 109.5
H2B C2 H2C 109.5
C1 C3 H3A 109.5
C1 C3 H3B 109.5
H3A C3 H3B 109.5
C1 C3 H3C 109.5
H3A C3 H3C 109.5
H3B C3 H3C 109.5
C1 C4 H4A 109.5
C1 C4 H4B 109.5
H4A C4 H4B 109.5
C1 C4 H4C 109.5
H4A C4 H4C 109.5
H4B C4 H4C 109.5
C8 C5 C7 110.4(4)
C8 C5 C6 107.5(4)
C7 C5 C6 107.5(4)
C8 C5 P1 116.1(3)
C7 C5 P1 106.6(3)
C6 C5 P1 108.5(3)
C5 C6 H6A 109.5
C5 C6 H6B 109.5
H6A C6 H6B 109.5
C5 C6 H6C 109.5
H6A C6 H6C 109.5
H6B C6 H6C 109.5
C5 C7 H7A 109.5
C5 C7 H7B 109.5
H7A C7 H7B 109.5
C5 C7 H7C 109.5
H7A C7 H7C 109.5
H7B C7 H7C 109.5
C5 C8 H8A 109.5
C5 C8 H8B 109.5
H8A C8 H8B 109.5
C5 C8 H8C 109.5
H8A C8 H8C 109.5
H8B C8 H8C 109.5
C14 C9 C10 118.9(4)
C14 C9 P1 118.7(3)
C10 C9 P1 122.4(3)
C11 C10 C9 118.3(4)
C11 C10 C15 115.9(4)
C9 C10 C15 125.8(4)
C12 C11 C10 121.7(4)
C12 C11 H11 119.2
C10 C11 H11 119.2
C13 C12 C11 120.0(4)
C13 C12 H12 120.0
C11 C12 H12 120.0
C12 C13 C14 119.9(4)
C12 C13 H13 120.1
C14 C13 H13 120.1
C13 C14 C9 121.3(4)
C13 C14 H14 119.4
C9 C14 H14 119.4
C16 C15 C20 118.7(4)
C16 C15 C10 120.2(4)
C20 C15 C10 121.1(4)
C17 C16 C15 120.5(4)
C17 C16 H16 119.7
C15 C16 H16 119.7
C18 C17 C16 120.6(4)
C18 C17 H17 119.7
C16 C17 H17 119.7
C17 C18 C19 119.4(4)
C17 C18 H18 120.3
C19 C18 H18 120.3
C20 C19 C18 120.1(4)
C20 C19 H19 119.9
C18 C19 H19 119.9
C19 C20 C15 120.7(4)
C19 C20 H20 119.6
C15 C20 H20 119.6
N1 C21 C22 122.8(4)
N1 C21 C26 116.8(4)
C22 C21 C26 120.3(4)
N1 C21 Au1 106.2(3)
C22 C21 Au1 53.9(2)
C26 C21 Au1 106.9(3)
C21 C22 C23 118.6(4)
C21 C22 Au1 93.7(3)
C23 C22 Au1 109.9(3)
C21 C22 H22 111.1
C23 C22 H22 111.1
Au1 C22 H22 111.1
C22 C23 C24 112.2(4)
C22 C23 H23A 109.2
C24 C23 H23A 109.2
C22 C23 H23B 109.2
C24 C23 H23B 109.2
H23A C23 H23B 107.9
C23 C24 C25 109.7(4)
C23 C24 H24A 109.7
C25 C24 H24A 109.7
C23 C24 H24B 109.7
C25 C24 H24B 109.7
H24A C24 H24B 108.2
C26 C25 C24 112.6(4)
C26 C25 H25A 109.1
C24 C25 H25A 109.1
C26 C25 H25B 109.1
C24 C25 H25B 109.1
H25A C25 H25B 107.8
C21 C26 C25 113.6(4)
C21 C26 H26A 108.8
C25 C26 H26A 108.8
C21 C26 H26B 108.8
C25 C26 H26B 108.8
H26A C26 H26B 107.7
N1 C27 C28 103.5(4)
N1 C27 H27A 111.1
C28 C27 H27A 111.1
N1 C27 H27B 111.1
C28 C27 H27B 111.1
H27A C27 H27B 109.0
C27 C28 C29 103.3(4)
C27 C28 H28A 111.1
C29 C28 H28A 111.1
C27 C28 H28B 111.1
C29 C28 H28B 111.1
H28A C28 H28B 109.1
C28 C29 C30 103.8(4)
C28 C29 H29A 111.0
C30 C29 H29A 111.0
C28 C29 H29B 111.0
C30 C29 H29B 111.0
H29A C29 H29B 109.0
N1 C30 C29 103.2(4)
N1 C30 H30A 111.1
C29 C30 H30A 111.1
N1 C30 H30B 111.1
C29 C30 H30B 111.1
H30A C30 H30B 109.1
F2 Sb1 F1 89.6(2)
F2 Sb1 F4 90.4(3)
F1 Sb1 F4 90.1(2)
F2 Sb1 F6 178.5(2)
F1 Sb1 F6 91.9(2)
F4 Sb1 F6 89.8(3)
F2 Sb1 F3 90.8(2)
F1 Sb1 F3 179.4(2)
F4 Sb1 F3 89.5(2)
F6 Sb1 F3 87.7(2)
F2 Sb1 F5 90.5(2)
F1 Sb1 F5 90.0(2)
F4 Sb1 F5 179.1(2)
F6 Sb1 F5 89.2(2)
F3 Sb1 F5 90.39(18)

loop_
_geom_bond_atom_site_label_1
_geom_bond_atom_site_label_2
_geom_bond_distance
Au1 C22 2.151(4)
Au1 P1 2.2850(10)
Au1 C21 2.656(4)
P1 C9 1.842(4)
P1 C1 1.874(4)
P1 C5 1.901(4)
N1 C21 1.322(6)
N1 C30 1.482(6)
N1 C27 1.492(6)
C1 C2 1.529(7)
C1 C4 1.533(6)
C1 C3 1.535(6)
C2 H2A 0.9800
C2 H2B 0.9800
C2 H2C 0.9800
C3 H3A 0.9800
C3 H3B 0.9800
C3 H3C 0.9800
C4 H4A 0.9800
C4 H4B 0.9800
C4 H4C 0.9800
C5 C8 1.530(6)
C5 C7 1.531(7)
C5 C6 1.535(6)
C6 H6A 0.9800
C6 H6B 0.9800
C6 H6C 0.9800
C7 H7A 0.9800
C7 H7B 0.9800
C7 H7C 0.9800
C8 H8A 0.9800
C8 H8B 0.9800
C8 H8C 0.9800
C9 C14 1.408(6)
C9 C10 1.413(5)
C10 C11 1.407(6)
C10 C15 1.489(6)
C11 C12 1.382(7)
C11 H11 0.9500
C12 C13 1.379(7)
C12 H12 0.9500
C13 C14 1.387(6)
C13 H13 0.9500
C14 H14 0.9500
C15 C16 1.394(6)
C15 C20 1.398(6)
C16 C17 1.393(6)
C16 H16 0.9500
C17 C18 1.383(7)
C17 H17 0.9500
C18 C19 1.397(7)
C18 H18 0.9500
C19 C20 1.390(6)
C19 H19 0.9500
C20 H20 0.9500
C21 C22 1.424(6)
C21 C26 1.518(6)
C22 C23 1.517(6)
C22 H22 1.0000
C23 C24 1.519(7)
C23 H23A 0.9900
C23 H23B 0.9900
C24 C25 1.534(7)
C24 H24A 0.9900
C24 H24B 0.9900
C25 C26 1.525(7)
C25 H25A 0.9900
C25 H25B 0.9900
C26 H26A 0.9900
C26 H26B 0.9900
C27 C28 1.516(8)
C27 H27A 0.9900
C27 H27B 0.9900
C28 C29 1.517(8)
C28 H28A 0.9900
C28 H28B 0.9900
C29 C30 1.520(8)
C29 H29A 0.9900
C29 H29B 0.9900
C30 H30A 0.9900
C30 H30B 0.9900
Sb1 F2 1.843(4)
Sb1 F1 1.861(4)
Sb1 F4 1.860(4)
Sb1 F6 1.867(4)
Sb1 F3 1.867(3)
Sb1 F5 1.869(4)

loop_
_geom_torsion_atom_site_label_1
_geom_torsion_atom_site_label_2
_geom_torsion_atom_site_label_3
_geom_torsion_atom_site_label_4
_geom_torsion
C22 Au1 P1 C9 158.9(11)
C21 Au1 P1 C9 140.3(2)
C22 Au1 P1 C1 -81.4(11)
C21 Au1 P1 C1 -100.1(2)
C22 Au1 P1 C5 40.5(12)
C21 Au1 P1 C5 21.9(2)
C9 P1 C1 C2 69.3(4)
C5 P1 C1 C2 -173.0(3)
Au1 P1 C1 C2 -55.0(3)
C9 P1 C1 C4 -49.9(4)
C5 P1 C1 C4 67.8(4)
Au1 P1 C1 C4 -174.2(3)
C9 P1 C1 C3 -174.5(3)
C5 P1 C1 C3 -56.8(4)
Au1 P1 C1 C3 61.2(3)
C9 P1 C5 C8 79.5(4)
C1 P1 C5 C8 -37.8(4)
Au1 P1 C5 C8 -157.6(3)
C9 P1 C5 C7 -43.9(4)
C1 P1 C5 C7 -161.2(3)
Au1 P1 C5 C7 79.0(3)
C9 P1 C5 C6 -159.5(3)
C1 P1 C5 C6 83.3(4)
Au1 P1 C5 C6 -36.5(3)
C1 P1 C9 C14 72.4(4)
C5 P1 C9 C14 -48.8(4)
Au1 P1 C9 C14 -166.5(3)
C1 P1 C9 C10 -111.0(4)
C5 P1 C9 C10 127.8(3)
Au1 P1 C9 C10 10.1(4)
C14 C9 C10 C11 1.0(6)
P1 C9 C10 C11 -175.6(3)
C14 C9 C10 C15 179.8(4)
P1 C9 C10 C15 3.3(6)
C9 C10 C11 C12 0.4(6)
C15 C10 C11 C12 -178.6(4)
C10 C11 C12 C13 -1.3(7)
C11 C12 C13 C14 0.8(7)
C12 C13 C14 C9 0.6(7)
C10 C9 C14 C13 -1.5(6)
P1 C9 C14 C13 175.2(3)
C11 C10 C15 C16 75.5(5)
C9 C10 C15 C16 -103.3(5)
C11 C10 C15 C20 -101.5(5)
C9 C10 C15 C20 79.7(5)
C20 C15 C16 C17 -1.1(6)
C10 C15 C16 C17 -178.1(4)
C15 C16 C17 C18 0.0(7)
C16 C17 C18 C19 0.9(7)
C17 C18 C19 C20 -0.6(7)
C18 C19 C20 C15 -0.6(7)
C16 C15 C20 C19 1.4(6)
C10 C15 C20 C19 178.4(4)
C30 N1 C21 C22 0.5(7)
C27 N1 C21 C22 167.5(4)
C30 N1 C21 C26 -175.8(4)
C27 N1 C21 C26 -8.8(6)
C30 N1 C21 Au1 -56.6(5)
C27 N1 C21 Au1 110.4(4)
C22 Au1 C21 N1 119.1(4)
P1 Au1 C21 N1 -64.5(3)
P1 Au1 C21 C22 176.4(2)
C22 Au1 C21 C26 -115.5(4)
P1 Au1 C21 C26 60.9(3)
N1 C21 C22 C23 158.2(4)
C26 C21 C22 C23 -25.6(6)
Au1 C21 C22 C23 -115.1(4)
N1 C21 C22 Au1 -86.6(4)
C26 C21 C22 Au1 89.6(4)
P1 Au1 C22 C21 -21.6(13)
P1 Au1 C22 C23 100.6(11)
C21 Au1 C22 C23 122.3(4)
C21 C22 C23 C24 39.2(6)
Au1 C22 C23 C24 -66.9(4)
C22 C23 C24 C25 -54.5(5)
C23 C24 C25 C26 58.3(5)
N1 C21 C26 C25 -156.0(4)
C22 C21 C26 C25 27.6(6)
Au1 C21 C26 C25 85.2(4)
C24 C25 C26 C21 -43.8(6)
C21 N1 C27 C28 -155.9(4)
C30 N1 C27 C28 12.3(5)
N1 C27 C28 C29 -31.8(5)
C27 C28 C29 C30 40.0(6)
C21 N1 C30 C29 -179.1(4)
C27 N1 C30 C29 12.1(5)
C28 C29 C30 N1 -31.9(6)
